data_1557288
loop_
_publ_author_name
'Zhang, Xiang'
'Li, Xiang'
'Li, Jun-Long'
'Wang, Qi-Wei'
'Zou, Wen-Lin'
'Liu, Yan-Qing'
'Jia, Zhi-Qiang'
'Peng, Fu'
'Han, Bo'

_publ_section_title
;
 Regiodivergent construction of medium-sized heterocycles from
 vinylethylene carbonates and allylidenemalononitriles
;
_journal_issue 11
_journal_name_full 'Chemical Science'
_journal_page_first 2888
_journal_page_last 2894
_journal_paper_doi 10.1039/C9SC06377C
_journal_volume 11
_journal_year 2020
_chemical_formula_moiety 'C25 H22 N2 O3'
_chemical_formula_sum 'C25 H22 N2 O3'
_chemical_formula_weight 398.44
_space_group_crystal_system monoclinic
_space_group_IT_number 14
_space_group_name_Hall '-P 2yn'
_space_group_name_H-M_alt 'P 1 21/n 1'
_atom_sites_solution_hydrogens geom
_atom_sites_solution_primary direct
_audit_creation_date 2018-07-27
_audit_creation_method
;
Olex2 1.2
(compiled 2018.05.29 svn.r3508 for OlexSys, GUI svn.r5506)
;
_audit_update_record
;
2019-07-29 deposited with the CCDC.	2020-02-10 downloaded from the CCDC.
;
_cell_angle_alpha 90
_cell_angle_beta 99.745(5)
_cell_angle_gamma 90
_cell_formula_units_Z 4
_cell_length_a 9.6576(5)
_cell_length_b 13.2796(9)
_cell_length_c 17.3578(10)
_cell_measurement_reflns_used 3528
_cell_measurement_temperature 295.4(4)
_cell_measurement_theta_max 72.3720
_cell_measurement_theta_min 4.1830
_cell_volume 2194.0(2)
_computing_cell_refinement 'CrysAlisPro 1.171.38.46 (Rigaku OD, 2015)'
_computing_data_collection 'CrysAlisPro 1.171.38.46 (Rigaku OD, 2015)'
_computing_data_reduction 'CrysAlisPro 1.171.38.46 (Rigaku OD, 2015)'
_computing_molecular_graphics 'Olex2 (Dolomanov et al., 2009)'
_computing_publication_material 'Olex2 (Dolomanov et al., 2009)'
_computing_structure_refinement 'ShelXL (Sheldrick, 2015)'
_computing_structure_solution 'ShelXT (Sheldrick, 2015)'
_diffrn_ambient_environment air
_diffrn_ambient_temperature 295.4(4)
_diffrn_detector 'CCD plate'
_diffrn_detector_area_resol_mean 15.9595
_diffrn_detector_type EosS2
_diffrn_measured_fraction_theta_full 0.999
_diffrn_measured_fraction_theta_max 0.977
_diffrn_measurement_details
;
List of Runs (angles in degrees, time in seconds):

  # Type    Start    End  Width  t~exp~   \w     \q     \k     \f   Frames
#--------------------------------------------------------------------------
  1  \w   -104.00 -20.00   1.00    2.16    --  -36.42 -57.00 -60.00   84
  2  \w   -104.00 -20.00   1.00    2.16    --  -36.42 -57.00   0.00   84
  3  \w    -33.00  55.00   1.00    2.16    --   36.42 -38.00  30.00   88
  4  \w    -31.00  53.00   1.00    2.16    --   36.42 -57.00 -90.00   84
  5  \w    -31.00  53.00   1.00    2.16    --   36.42 -57.00 150.00   84
  6  \w      1.00  75.00   1.00    2.16    --   36.42 -99.00-120.00   74
  7  \w     39.00 109.00   1.00    8.65    --  108.71 -94.00-150.00   70
  8  \w     70.00 178.00   1.00    8.65    --  108.71  15.00-180.00  108
  9  \w     91.00 177.00   1.00    8.65    --  108.71  45.00-120.00   86
 10  \w     82.00 176.00   1.00    8.65    --  108.71  77.00   0.00   94
 11  \w     39.00 109.00   1.00    8.65    --  108.71 -94.00 120.00   70
 12  \w     39.00 109.00   1.00    8.65    --  108.71 -94.00-120.00   70
 13  \w     42.00 127.00   1.00    8.65    --  108.71 -61.00-120.00   85
 14  \w     39.00 115.00   1.00    8.65    --  108.71-111.00  90.00   76
 15  \w   -104.00 -20.00   1.00    2.16    --  -36.42 -57.00-180.00   84
;
_diffrn_measurement_device 'four-circle diffractometer'
_diffrn_measurement_device_type 'New Gemini, Dual, Cu at zero, EosS2'
_diffrn_measurement_method '\w scans'
_diffrn_orient_matrix_type 'CrysAlisPro convention (1999,Acta A55,543-557)'
_diffrn_orient_matrix_UB_11 0.0691408000
_diffrn_orient_matrix_UB_12 -0.0548264000
_diffrn_orient_matrix_UB_13 -0.0619522000
_diffrn_orient_matrix_UB_21 -0.0490574000
_diffrn_orient_matrix_UB_22 0.0843871000
_diffrn_orient_matrix_UB_23 -0.0591563000
_diffrn_orient_matrix_UB_31 0.1377925000
_diffrn_orient_matrix_UB_32 0.0577319000
_diffrn_orient_matrix_UB_33 0.0278571000
_diffrn_radiation_monochromator graphite
_diffrn_radiation_probe x-ray
_diffrn_radiation_type CuK\a
_diffrn_radiation_wavelength 1.54184
_diffrn_reflns_av_R_equivalents 0.0225
_diffrn_reflns_av_unetI/netI 0.0183
_diffrn_reflns_Laue_measured_fraction_full 0.999
_diffrn_reflns_Laue_measured_fraction_max 0.977
_diffrn_reflns_limit_h_max 11
_diffrn_reflns_limit_h_min -11
_diffrn_reflns_limit_k_max 16
_diffrn_reflns_limit_k_min -16
_diffrn_reflns_limit_l_max 21
_diffrn_reflns_limit_l_min -21
_diffrn_reflns_number 12330
_diffrn_reflns_point_group_measured_fraction_full 0.999
_diffrn_reflns_point_group_measured_fraction_max 0.977
_diffrn_reflns_theta_full 67.684
_diffrn_reflns_theta_max 73.063
_diffrn_reflns_theta_min 4.215
_diffrn_source 'fine-focus sealed X-ray tube'
_diffrn_source_type 'Enhance (Cu) X-ray Source'
_exptl_absorpt_coefficient_mu 0.642
_exptl_absorpt_correction_T_max 1.00000
_exptl_absorpt_correction_T_min 0.68574
_exptl_absorpt_correction_type multi-scan
_exptl_absorpt_process_details
;
CrysAlisPro 1.171.38.46 (Rigaku Oxford Diffraction, 2015)
Empirical absorption correction using spherical harmonics,
 implemented in SCALE3 ABSPACK scaling algorithm.
;
_exptl_crystal_colour 'clear light colourless'
_exptl_crystal_colour_lustre clear
_exptl_crystal_colour_modifier light
_exptl_crystal_colour_primary colourless
_exptl_crystal_density_diffrn 1.206
_exptl_crystal_description block
_exptl_crystal_F_000 840
_exptl_crystal_size_max 0.6
_exptl_crystal_size_mid 0.4
_exptl_crystal_size_min 0.3
_refine_diff_density_max 0.181
_refine_diff_density_min -0.221
_refine_diff_density_rms 0.040
_refine_ls_extinction_method none
_refine_ls_goodness_of_fit_ref 1.044
_refine_ls_hydrogen_treatment constr
_refine_ls_matrix_type full
_refine_ls_number_parameters 272
_refine_ls_number_reflns 4284
_refine_ls_number_restraints 0
_refine_ls_restrained_S_all 1.044
_refine_ls_R_factor_all 0.0752
_refine_ls_R_factor_gt 0.0608
_refine_ls_shift/su_max 0.000
_refine_ls_shift/su_mean 0.000
_refine_ls_structure_factor_coef Fsqd
_refine_ls_weighting_details 'w=1/[\s^2^(Fo^2^)+(0.1044P)^2^+0.2485P] where P=(Fo^2^+2Fc^2^)/3'
_refine_ls_weighting_scheme calc
_refine_ls_wR_factor_gt 0.1748
_refine_ls_wR_factor_ref 0.1940
_reflns_Friedel_coverage 0.000
_reflns_number_gt 3173
_reflns_number_total 4284
_reflns_threshold_expression 'I > 2\s(I)'
_cod_data_source_file c9sc06377c2.cif
_cod_data_source_block lq-zx-0727
_cod_depositor_comments
;Adding full bibliography for 1557287--1557289.cif.

 Adding full bibliography for 1557287--1557289.cif.
;
_cod_database_code 1557288
_shelx_shelxl_version_number 2014/7
_shelx_space_group_comment
;
The symmetry employed for this shelxl refinement is uniquely defined
by the following loop, which should always be used as a source of
symmetry information in preference to the above space-group names.
They are only intended as comments.
;
_reflns_odcompleteness_completeness 99.93
_reflns_odcompleteness_iscentric 1
_reflns_odcompleteness_theta 66.97
_olex2_refinement_description
;
1. Fixed Uiso
 At 1.2 times of:
  All C(H) groups, All C(H,H) groups
 At 1.5 times of:
  All C(H,H,H) groups
2.a Secondary CH2 refined with riding coordinates:
 C5(H5A,H5B), C15(H15A,H15B), C14(H14A,H14B), C2(H2A,H2B)
2.b Aromatic/amide H refined with riding coordinates:
 C22(H22), C6(H6), C18(H18), C21(H21), C20(H20), C19(H19), C9(H9), C13(H13),
 C10(H10), C12(H12), C11(H11)
2.c Idealised Me refined as rotating group:
 C1(H1A,H1B,H1C)
;
_olex2_submission_special_instructions 'No special instructions were received'
_oxdiff_exptl_absorpt_empirical_details
;
Empirical correction (ABSPACK) includes:
- Absorption correction using spherical harmonics
- Frame scaling
- Detector area scaling
;
_oxdiff_exptl_absorpt_empirical_full_max 1.523
_oxdiff_exptl_absorpt_empirical_full_min 0.790

loop_
_space_group_symop_operation_xyz
'x, y, z'
'-x+1/2, y+1/2, -z+1/2'
'-x, -y, -z'
'x-1/2, -y-1/2, z-1/2'

loop_
_atom_site_label
_atom_site_type_symbol
_atom_site_fract_x
_atom_site_fract_y
_atom_site_fract_z
_atom_site_U_iso_or_equiv
_atom_site_adp_type
_atom_site_occupancy
_atom_site_site_symmetry_order
_atom_site_calc_flag
_atom_site_refinement_flags_posn
O3 O 0.93814(14) 0.59006(14) 0.42185(10) 0.0913(5) Uani 1 1 d .
O1 O 0.7528(2) 0.86144(16) 0.50724(12) 0.1099(6) Uani 1 1 d .
C17 C 0.49455(17) 0.70677(14) 0.36550(10) 0.0624(4) Uani 1 1 d .
C16 C 0.63284(18) 0.75825(14) 0.37439(11) 0.0647(4) Uani 1 1 d .
C22 C 0.40463(19) 0.72437(16) 0.41774(12) 0.0726(5) Uani 1 1 d .
H22 H 0.4313 0.7676 0.4598 0.087 Uiso 1 1 calc R
C23 C 0.6424(2) 0.83864(17) 0.32849(13) 0.0789(6) Uani 1 1 d .
C6 C 0.6661(2) 0.53865(16) 0.45201(11) 0.0734(5) Uani 1 1 d .
H6 H 0.5744 0.5208 0.4557 0.088 Uiso 1 1 calc R
C5 C 0.7162(2) 0.63781(17) 0.48738(11) 0.0747(5) Uani 1 1 d .
H5A H 0.7967 0.6257 0.5279 0.090 Uiso 1 1 calc R
H5B H 0.6425 0.6663 0.5123 0.090 Uiso 1 1 calc R
C4 C 0.75822(19) 0.71691(16) 0.42983(12) 0.0709(5) Uani 1 1 d .
O2 O 0.9634(2) 0.8030(2) 0.49626(15) 0.1429(9) Uani 1 1 d .
C18 C 0.4536(2) 0.64192(18) 0.30345(12) 0.0781(6) Uani 1 1 d .
H18 H 0.5128 0.6302 0.2674 0.094 Uiso 1 1 calc R
C7 C 0.7375(2) 0.47321(17) 0.41599(12) 0.0750(5) Uani 1 1 d .
C21 C 0.2743(2) 0.67762(19) 0.40776(14) 0.0842(6) Uani 1 1 d .
H21 H 0.2130 0.6909 0.4424 0.101 Uiso 1 1 calc R
C8 C 0.6753(3) 0.37601(18) 0.38482(13) 0.0835(6) Uani 1 1 d .
C15 C 0.8569(2) 0.6659(2) 0.37950(14) 0.0849(6) Uani 1 1 d .
H15A H 0.8011 0.6369 0.3331 0.102 Uiso 1 1 calc R
H15B H 0.9186 0.7162 0.3629 0.102 Uiso 1 1 calc R
C25 C 0.7666(3) 0.89822(19) 0.32878(16) 0.0938(7) Uani 1 1 d .
N2 N 0.8619(3) 0.9478(2) 0.32774(18) 0.1268(9) Uani 1 1 d .
C14 C 0.8857(2) 0.4916(2) 0.40353(16) 0.0943(7) Uani 1 1 d .
H14A H 0.9468 0.4439 0.4351 0.113 Uiso 1 1 calc R
H14B H 0.8908 0.4779 0.3492 0.113 Uiso 1 1 calc R
C3 C 0.8389(3) 0.7986(2) 0.48094(16) 0.0948(7) Uani 1 1 d .
C20 C 0.2358(2) 0.6125(2) 0.34744(15) 0.0890(7) Uani 1 1 d .
H20 H 0.1493 0.5801 0.3417 0.107 Uiso 1 1 calc R
C19 C 0.3246(2) 0.5945(2) 0.29521(15) 0.0904(7) Uani 1 1 d .
H19 H 0.2978 0.5502 0.2539 0.109 Uiso 1 1 calc R
C9 C 0.5327(3) 0.3657(2) 0.35653(17) 0.0991(7) Uani 1 1 d .
H9 H 0.4740 0.4212 0.3566 0.119 Uiso 1 1 calc R
C24 C 0.5205(3) 0.8741(2) 0.27673(18) 0.1024(8) Uani 1 1 d .
C13 C 0.7586(4) 0.2913(2) 0.38263(17) 0.1049(8) Uani 1 1 d .
H13 H 0.8548 0.2957 0.4002 0.126 Uiso 1 1 calc R
N1 N 0.4248(3) 0.9030(3) 0.2360(2) 0.1533(13) Uani 1 1 d .
C10 C 0.4762(4) 0.2747(3) 0.3283(2) 0.1223(10) Uani 1 1 d .
H10 H 0.3803 0.2700 0.3094 0.147 Uiso 1 1 calc R
C12 C 0.7006(5) 0.2006(2) 0.3549(2) 0.1297(12) Uani 1 1 d .
H12 H 0.7580 0.1444 0.3545 0.156 Uiso 1 1 calc R
C11 C 0.5585(5) 0.1926(3) 0.3277(2) 0.1342(12) Uani 1 1 d .
H11 H 0.5198 0.1313 0.3091 0.161 Uiso 1 1 calc R
C2 C 0.8175(5) 0.9414(4) 0.5594(3) 0.1675(18) Uani 1 1 d .
H2A H 0.8523 0.9132 0.6106 0.201 Uiso 1 1 calc R
H2B H 0.8968 0.9693 0.5390 0.201 Uiso 1 1 calc R
C1 C 0.7247(6) 1.0160(3) 0.5666(4) 0.201(3) Uani 1 1 d .
H1A H 0.6974 1.0487 0.5170 0.302 Uiso 1 1 calc GR
H1B H 0.7677 1.0642 0.6044 0.302 Uiso 1 1 calc GR
H1C H 0.6432 0.9880 0.5834 0.302 Uiso 1 1 calc GR

loop_
_atom_site_aniso_label
_atom_site_aniso_U_11
_atom_site_aniso_U_22
_atom_site_aniso_U_33
_atom_site_aniso_U_23
_atom_site_aniso_U_13
_atom_site_aniso_U_12
O3 0.0553(7) 0.1099(12) 0.1093(11) -0.0012(9) 0.0159(7) 0.0156(8)
O1 0.1011(12) 0.1158(14) 0.1106(13) -0.0375(11) 0.0115(10) -0.0079(11)
C17 0.0527(9) 0.0663(10) 0.0684(9) 0.0100(8) 0.0107(7) 0.0066(7)
C16 0.0574(9) 0.0679(11) 0.0711(10) 0.0005(8) 0.0173(7) 0.0026(8)
C22 0.0580(10) 0.0824(13) 0.0785(11) 0.0006(9) 0.0146(8) 0.0055(9)
C23 0.0719(12) 0.0756(12) 0.0933(13) 0.0104(11) 0.0254(10) -0.0004(10)
C6 0.0700(11) 0.0820(13) 0.0724(11) 0.0181(9) 0.0236(8) 0.0153(10)
C5 0.0635(10) 0.0951(14) 0.0662(10) 0.0048(10) 0.0133(8) 0.0199(10)
C4 0.0527(9) 0.0845(12) 0.0764(11) -0.0014(9) 0.0134(8) 0.0031(8)
O2 0.0711(11) 0.181(2) 0.165(2) -0.0358(18) -0.0125(12) -0.0191(12)
C18 0.0643(11) 0.0964(15) 0.0732(11) -0.0014(10) 0.0106(9) 0.0005(10)
C7 0.0729(11) 0.0825(13) 0.0713(10) 0.0121(9) 0.0168(9) 0.0187(10)
C21 0.0584(10) 0.1050(16) 0.0924(14) 0.0108(13) 0.0223(9) 0.0037(11)
C8 0.0959(15) 0.0810(14) 0.0777(12) 0.0162(10) 0.0262(11) 0.0175(12)
C15 0.0600(11) 0.1057(16) 0.0939(14) 0.0046(12) 0.0268(10) 0.0101(11)
C25 0.0951(16) 0.0810(14) 0.1114(17) 0.0066(13) 0.0351(13) -0.0134(13)
N2 0.1258(19) 0.1088(17) 0.157(2) -0.0087(16) 0.0552(17) -0.0422(16)
C14 0.0691(12) 0.1097(19) 0.1053(16) -0.0139(14) 0.0179(11) 0.0226(12)
C3 0.0729(14) 0.1104(19) 0.0978(16) -0.0107(14) 0.0046(11) -0.0080(13)
C20 0.0580(11) 0.1024(17) 0.1041(16) 0.0066(13) 0.0068(10) -0.0102(11)
C19 0.0704(12) 0.1035(17) 0.0928(14) -0.0126(13) 0.0004(11) -0.0084(12)
C9 0.1020(18) 0.0853(15) 0.1136(18) 0.0100(14) 0.0283(14) 0.0015(13)
C24 0.0905(16) 0.0977(18) 0.126(2) 0.0485(16) 0.0380(15) 0.0154(14)
C13 0.126(2) 0.0864(17) 0.1065(18) 0.0079(14) 0.0317(15) 0.0287(15)
N1 0.1112(18) 0.172(3) 0.180(3) 0.104(2) 0.0324(18) 0.0373(19)
C10 0.130(2) 0.101(2) 0.139(3) -0.0012(19) 0.031(2) -0.0169(19)
C12 0.185(4) 0.0832(19) 0.132(3) 0.0095(17) 0.057(3) 0.034(2)
C11 0.177(4) 0.093(2) 0.143(3) -0.0056(19) 0.056(3) -0.012(2)
C2 0.170(4) 0.160(4) 0.161(3) -0.081(3) -0.004(3) -0.021(3)
C1 0.246(6) 0.127(3) 0.208(5) -0.070(3) -0.025(4) 0.030(4)

loop_
_atom_type_symbol
_atom_type_description
_atom_type_scat_dispersion_real
_atom_type_scat_dispersion_imag
_atom_type_scat_source
C C 0.0181 0.0091 'International Tables Vol C Tables 4.2.6.8 and 6.1.1.4'
H H 0.0000 0.0000 'International Tables Vol C Tables 4.2.6.8 and 6.1.1.4'
N N 0.0311 0.0180 'International Tables Vol C Tables 4.2.6.8 and 6.1.1.4'
O O 0.0492 0.0322 'International Tables Vol C Tables 4.2.6.8 and 6.1.1.4'

loop_
_geom_angle_atom_site_label_1
_geom_angle_atom_site_label_2
_geom_angle_atom_site_label_3
_geom_angle
C15 O3 C14 113.37(18)
C3 O1 C2 116.5(3)
C22 C17 C16 120.64(18)
C22 C17 C18 119.27(18)
C18 C17 C16 120.08(16)
C17 C16 C4 120.45(16)
C23 C16 C17 117.05(17)
C23 C16 C4 122.41(18)
C17 C22 H22 120.0
C17 C22 C21 120.1(2)
C21 C22 H22 120.0
C16 C23 C25 125.2(2)
C16 C23 C24 120.03(19)
C24 C23 C25 114.7(2)
C5 C6 H6 116.2
C7 C6 H6 116.2
C7 C6 C5 127.6(2)
C6 C5 H5A 108.4
C6 C5 H5B 108.4
C6 C5 C4 115.66(16)
H5A C5 H5B 107.4
C4 C5 H5A 108.4
C4 C5 H5B 108.4
C16 C4 C5 112.73(15)
C16 C4 C15 107.53(16)
C16 C4 C3 112.67(18)
C5 C4 C15 108.62(17)
C3 C4 C5 105.66(18)
C3 C4 C15 109.55(18)
C17 C18 H18 120.1
C19 C18 C17 119.9(2)
C19 C18 H18 120.1
C6 C7 C8 122.0(2)
C6 C7 C14 122.9(2)
C8 C7 C14 115.11(19)
C22 C21 H21 119.9
C20 C21 C22 120.3(2)
C20 C21 H21 119.9
C9 C8 C7 122.0(2)
C13 C8 C7 121.0(2)
C13 C8 C9 117.1(3)
O3 C15 C4 111.09(18)
O3 C15 H15A 109.4
O3 C15 H15B 109.4
C4 C15 H15A 109.4
C4 C15 H15B 109.4
H15A C15 H15B 108.0
N2 C25 C23 177.7(3)
O3 C14 C7 115.48(18)
O3 C14 H14A 108.4
O3 C14 H14B 108.4
C7 C14 H14A 108.4
C7 C14 H14B 108.4
H14A C14 H14B 107.5
O1 C3 C4 111.23(19)
O2 C3 O1 124.5(3)
O2 C3 C4 124.2(3)
C21 C20 H20 120.0
C21 C20 C19 120.0(2)
C19 C20 H20 120.0
C18 C19 H19 119.8
C20 C19 C18 120.4(2)
C20 C19 H19 119.8
C8 C9 H9 119.3
C10 C9 C8 121.4(3)
C10 C9 H9 119.3
N1 C24 C23 179.3(4)
C8 C13 H13 119.5
C12 C13 C8 121.0(3)
C12 C13 H13 119.5
C9 C10 H10 119.6
C11 C10 C9 120.7(3)
C11 C10 H10 119.6
C13 C12 H12 119.7
C11 C12 C13 120.6(3)
C11 C12 H12 119.7
C10 C11 C12 119.2(3)
C10 C11 H11 120.4
C12 C11 H11 120.4
O1 C2 H2A 109.3
O1 C2 H2B 109.3
H2A C2 H2B 108.0
C1 C2 O1 111.5(4)
C1 C2 H2A 109.3
C1 C2 H2B 109.3
C2 C1 H1A 109.5
C2 C1 H1B 109.5
C2 C1 H1C 109.5
H1A C1 H1B 109.5
H1A C1 H1C 109.5
H1B C1 H1C 109.5

loop_
_geom_bond_atom_site_label_1
_geom_bond_atom_site_label_2
_geom_bond_distance
O3 C15 1.405(3)
O3 C14 1.418(3)
O1 C3 1.313(3)
O1 C2 1.466(4)
C17 C16 1.485(2)
C17 C22 1.378(3)
C17 C18 1.383(3)
C16 C23 1.344(3)
C16 C4 1.516(3)
C22 H22 0.9300
C22 C21 1.388(3)
C23 C25 1.436(3)
C23 C24 1.434(3)
C6 H6 0.9300
C6 C5 1.498(3)
C6 C7 1.329(3)
C5 H5A 0.9700
C5 H5B 0.9700
C5 C4 1.550(3)
C4 C15 1.553(3)
C4 C3 1.529(3)
O2 C3 1.188(3)
C18 H18 0.9300
C18 C19 1.381(3)
C7 C8 1.486(3)
C7 C14 1.504(3)
C21 H21 0.9300
C21 C20 1.361(3)
C8 C9 1.389(4)
C8 C13 1.387(3)
C15 H15A 0.9700
C15 H15B 0.9700
C25 N2 1.135(3)
C14 H14A 0.9700
C14 H14B 0.9700
C20 H20 0.9300
C20 C19 1.370(3)
C19 H19 0.9300
C9 H9 0.9300
C9 C10 1.381(4)
C24 N1 1.132(3)
C13 H13 0.9300
C13 C12 1.380(5)
C10 H10 0.9300
C10 C11 1.351(5)
C12 H12 0.9300
C12 C11 1.378(5)
C11 H11 0.9300
C2 H2A 0.9700
C2 H2B 0.9700
C2 C1 1.356(6)
C1 H1A 0.9600
C1 H1B 0.9600
C1 H1C 0.9600
